data_7155830
loop_
_publ_author_name
'Guillade, Luc\'ia'
'G\'onzalez P\'erez, Ad\'an B'
'R. de LERA, Angel'

_publ_section_title
;
 Synthesis of the Octahydronaphthalene Core of Nahuoic Acid A via a
 B(C6F5)3-Catalyzed Intramolecular Diels-Alder (IMDA) Reaction
;
_journal_name_full 'Org. Biomol. Chem.'
_journal_paper_doi 10.1039/C7OB01665D
_journal_year 2017
_chemical_absolute_configuration ad
_chemical_formula_sum 'C31 H58 O3 Si2'
_chemical_formula_weight 534.95
_space_group_crystal_system orthorhombic
_space_group_IT_number 19
_space_group_name_Hall 'P 2ac 2ab'
_space_group_name_H-M_alt 'P 21 21 21'
_symmetry_space_group_name_Hall 'P 2ac 2ab'
_symmetry_space_group_name_H-M 'P 21 21 21'
_atom_sites_solution_hydrogens geom
_audit_creation_method SHELXL-2014/7
_audit_update_record
;
2017-05-02 deposited with the CCDC.
2017-08-07 downloaded from the CCDC.
;
_cell_angle_alpha 90
_cell_angle_beta 90
_cell_angle_gamma 90
_cell_formula_units_Z 4
_cell_length_a 7.4726(6)
_cell_length_b 20.1154(16)
_cell_length_c 23.4601(19)
_cell_measurement_reflns_used 9926
_cell_measurement_temperature 296(2)
_cell_measurement_theta_max 64.30
_cell_measurement_theta_min 2.89
_cell_volume 3526.4(5)
_computing_cell_refinement 'Bruker SAINT'
_computing_data_collection 'Bruker APEX3'
_computing_data_reduction 'Bruker SAINT'
_computing_molecular_graphics 'Bruker SHELXTL'
_computing_publication_material PLATON
_computing_structure_refinement 'SHELXL-2014/7 (Sheldrick, 2014)'
_computing_structure_solution 'SHELXT (Sheldrick 2015)'
_diffrn_ambient_temperature 296(2)
_diffrn_measured_fraction_theta_full 0.985
_diffrn_measured_fraction_theta_max 0.985
_diffrn_measurement_device_type 'Bruker CCD Smart 6000'
_diffrn_measurement_method '\f and \w scans'
_diffrn_radiation_monochromator 'Incoatec QuazarTM MX multilayer optics'
_diffrn_radiation_source 'Incoatec I\muS microsource'
_diffrn_radiation_type CuK\a
_diffrn_radiation_wavelength 1.54178
_diffrn_reflns_av_R_equivalents 0.0941
_diffrn_reflns_av_unetI/netI 0.0525
_diffrn_reflns_Laue_measured_fraction_full 0.985
_diffrn_reflns_Laue_measured_fraction_max 0.985
_diffrn_reflns_limit_h_max 8
_diffrn_reflns_limit_h_min -8
_diffrn_reflns_limit_k_max 23
_diffrn_reflns_limit_k_min -23
_diffrn_reflns_limit_l_max 26
_diffrn_reflns_limit_l_min -27
_diffrn_reflns_number 35935
_diffrn_reflns_point_group_measured_fraction_full 0.980
_diffrn_reflns_point_group_measured_fraction_max 0.980
_diffrn_reflns_theta_full 65.090
_diffrn_reflns_theta_max 65.090
_diffrn_reflns_theta_min 2.894
_exptl_absorpt_coefficient_mu 1.098
_exptl_absorpt_correction_T_max 0.6712
_exptl_absorpt_correction_T_min 0.5325
_exptl_absorpt_correction_type multi-scan
_exptl_absorpt_process_details 'SADABS-2014/5 (Bruker AXS Inc.)'
_exptl_crystal_colour colourless
_exptl_crystal_density_diffrn 1.008
_exptl_crystal_density_method 'not measured'
_exptl_crystal_description needle
_exptl_crystal_F_000 1184
_exptl_crystal_size_max 0.258
_exptl_crystal_size_mid 0.052
_exptl_crystal_size_min 0.051
_refine_diff_density_max 0.504
_refine_diff_density_min -0.224
_refine_diff_density_rms 0.080
_refine_ls_abs_structure_details
; 
 Flack x determined using 1468 quotients [(I+)-(I-)]/[(I+)+(I-)] 
 (Parsons, Flack and Wagner, Acta Cryst. B69 (2013) 249-259). 
;
_refine_ls_abs_structure_Flack 0.034(18)
_refine_ls_extinction_method none
_refine_ls_goodness_of_fit_ref 1.039
_refine_ls_hydrogen_treatment constr
_refine_ls_matrix_type full
_refine_ls_number_parameters 341
_refine_ls_number_reflns 5895
_refine_ls_number_restraints 0
_refine_ls_restrained_S_all 1.039
_refine_ls_R_factor_all 0.0863
_refine_ls_R_factor_gt 0.0701
_refine_ls_shift/su_max 0.000
_refine_ls_shift/su_mean 0.000
_refine_ls_structure_factor_coef Fsqd
_refine_ls_weighting_details 'w=1/[\s^2^(Fo^2^)+(0.1334P)^2^] where P=(Fo^2^+2Fc^2^)/3'
_refine_ls_weighting_scheme calc
_refine_ls_wR_factor_gt 0.1881
_refine_ls_wR_factor_ref 0.2039
_reflns_Friedel_coverage 0.746
_reflns_Friedel_fraction_full 0.972
_reflns_Friedel_fraction_max 0.972
_reflns_number_gt 4415
_reflns_number_total 5895
_reflns_threshold_expression 'I > 2\s(I)'
_cod_data_source_file c7ob01665d2.cif
_cod_data_source_block ar160769_1_0m
_cod_database_code 7155830
_shelx_shelxl_version_number 2014/7
_shelx_space_group_comment
; 
The symmetry employed for this shelxl refinement is uniquely defined 
by the following loop, which should always be used as a source of 
symmetry information in preference to the above space-group names. 
They are only intended as comments. 
;
_shelx_estimated_absorpt_t_min 0.765
_shelx_estimated_absorpt_t_max 0.946

loop_
_space_group_symop_operation_xyz
'x, y, z'
'-x+1/2, -y, z+1/2'
'-x, y+1/2, -z+1/2'
'x+1/2, -y+1/2, -z'

loop_
_atom_site_label
_atom_site_type_symbol
_atom_site_fract_x
_atom_site_fract_y
_atom_site_fract_z
_atom_site_U_iso_or_equiv
_atom_site_adp_type
_atom_site_occupancy
_atom_site_site_symmetry_order
_atom_site_calc_flag
_atom_site_refinement_flags_posn
_atom_site_refinement_flags_adp
C1 C 0.4390(5) 0.33368(19) 0.4524(2) 0.0695(11) Uani 1 1 d . .
H1 H 0.3270 0.3254 0.4729 0.083 Uiso 1 1 calc R U
C2 C 0.4275(6) 0.2958(2) 0.3948(2) 0.0736(12) Uani 1 1 d . .
H2 H 0.3571 0.2557 0.4023 0.088 Uiso 1 1 calc R U
C3 C 0.3268(6) 0.3337(2) 0.3490(3) 0.0808(13) Uani 1 1 d . .
C4A C 0.2919(5) 0.43455(19) 0.4101(2) 0.0683(11) Uani 1 1 d . .
C4 C 0.2694(6) 0.3947(2) 0.3569(3) 0.0770(13) Uani 1 1 d . .
H4 H 0.2097 0.4149 0.3267 0.092 Uiso 1 1 calc R U
C5 C 0.3243(5) 0.50774(19) 0.3944(2) 0.0707(12) Uani 1 1 d . .
H5 H 0.2199 0.5243 0.3735 0.085 Uiso 1 1 calc R U
C7 C 0.5011(7) 0.5241(2) 0.4851(2) 0.0793(12) Uani 1 1 d . .
H7 H 0.6150 0.5300 0.4650 0.095 Uiso 1 1 calc R U
C6 C 0.3508(6) 0.5501(2) 0.4468(3) 0.0815(13) Uani 1 1 d . .
H6A H 0.2402 0.5513 0.4684 0.098 Uiso 1 1 calc R U
H6B H 0.3786 0.5952 0.4352 0.098 Uiso 1 1 calc R U
C8 C 0.4803(6) 0.4501(2) 0.5000(2) 0.0731(11) Uani 1 1 d . .
H8 H 0.3711 0.4451 0.5227 0.088 Uiso 1 1 calc R U
C8A C 0.4566(5) 0.40974(19) 0.4452(2) 0.0684(11) Uani 1 1 d . .
H8A H 0.5630 0.4177 0.4217 0.082 Uiso 1 1 calc R U
C9 C 0.5856(7) 0.2994(2) 0.4848(3) 0.0809(13) Uani 1 1 d . .
H9 H 0.7033 0.3116 0.4774 0.097 Uiso 1 1 calc R U
C10 C 0.2897(10) 0.2965(3) 0.2948(3) 0.1076(18) Uani 1 1 d . .
H10A H 0.3962 0.2952 0.2720 0.161 Uiso 1 1 calc R U
H10B H 0.1961 0.3185 0.2741 0.161 Uiso 1 1 calc R U
H10C H 0.2532 0.2519 0.3037 0.161 Uiso 1 1 calc R U
C11 C 0.1135(6) 0.4297(2) 0.4430(3) 0.0831(14) Uani 1 1 d . .
H11A H 0.1252 0.4516 0.4791 0.125 Uiso 1 1 calc R U
H11B H 0.0839 0.3838 0.4490 0.125 Uiso 1 1 calc R U
H11C H 0.0203 0.4506 0.4213 0.125 Uiso 1 1 calc R U
C12 C 0.6391(8) 0.4295(3) 0.5373(3) 0.0955(16) Uani 1 1 d . .
H12A H 0.6122 0.3884 0.5561 0.143 Uiso 1 1 calc R U
H12B H 0.6613 0.4634 0.5653 0.143 Uiso 1 1 calc R U
H12C H 0.7434 0.4240 0.5139 0.143 Uiso 1 1 calc R U
C13 C 0.6083(6) 0.2717(2) 0.3717(2) 0.0805(13) Uani 1 1 d . .
C14 C 0.6589(7) 0.2075(3) 0.3753(3) 0.0904(15) Uani 1 1 d . .
C15 C 0.5484(10) 0.1532(3) 0.4020(3) 0.113(2) Uani 1 1 d . .
H15A H 0.5652 0.1537 0.4425 0.170 Uiso 1 1 calc R U
H15B H 0.5851 0.1109 0.3870 0.170 Uiso 1 1 calc R U
H15C H 0.4243 0.1604 0.3934 0.170 Uiso 1 1 calc R U
C16 C 0.7259(8) 0.3234(3) 0.3450(4) 0.111(2) Uani 1 1 d . .
H16A H 0.6671 0.3658 0.3464 0.166 Uiso 1 1 calc R U
H16B H 0.7489 0.3117 0.3060 0.166 Uiso 1 1 calc R U
H16C H 0.8370 0.3258 0.3654 0.166 Uiso 1 1 calc R U
C17 C 0.8376(9) 0.1848(4) 0.3533(4) 0.120(2) Uani 1 1 d . .
H17A H 0.8510 0.1985 0.3143 0.181 Uiso 1 1 calc R U
H17B H 0.8449 0.1373 0.3556 0.181 Uiso 1 1 calc R U
H17C H 0.9310 0.2043 0.3759 0.181 Uiso 1 1 calc R U
C51 C 0.7432(7) 0.5694(3) 0.2913(4) 0.1023(19) Uani 1 1 d . .
C52 C 0.3723(10) 0.6326(4) 0.2994(5) 0.145(4) Uani 1 1 d . .
H52A H 0.2461 0.6238 0.3000 0.217 Uiso 1 1 calc R U
H52B H 0.4015 0.6582 0.2662 0.217 Uiso 1 1 calc R U
H52C H 0.4048 0.6572 0.3330 0.217 Uiso 1 1 calc R U
C53 C 0.4139(12) 0.5003(5) 0.2392(4) 0.144(3) Uani 1 1 d . .
H53A H 0.4728 0.4579 0.2401 0.216 Uiso 1 1 calc R U
H53B H 0.4380 0.5218 0.2034 0.216 Uiso 1 1 calc R U
H53C H 0.2873 0.4941 0.2434 0.216 Uiso 1 1 calc R U
C71 C 0.5532(16) 0.6551(4) 0.6217(4) 0.148(3) Uani 1 1 d . .
C72 C 0.8705(13) 0.6020(7) 0.5454(9) 0.244(9) Uani 1 1 d . .
H72A H 0.8945 0.5695 0.5744 0.366 Uiso 1 1 calc R U
H72B H 0.9451 0.6403 0.5514 0.366 Uiso 1 1 calc R U
H72C H 0.8955 0.5833 0.5087 0.366 Uiso 1 1 calc R U
C73 C 0.5894(18) 0.6946(4) 0.4969(6) 0.170(4) Uani 1 1 d . .
H73A H 0.6524 0.6852 0.4621 0.255 Uiso 1 1 calc R U
H73B H 0.6307 0.7361 0.5123 0.255 Uiso 1 1 calc R U
H73C H 0.4635 0.6975 0.4892 0.255 Uiso 1 1 calc R U
C511 C 0.7856(11) 0.5967(5) 0.2320(5) 0.152(4) Uani 1 1 d . .
H51G H 0.7313 0.5688 0.2036 0.228 Uiso 1 1 calc R U
H51H H 0.9128 0.5974 0.2265 0.228 Uiso 1 1 calc R U
H51I H 0.7391 0.6410 0.2287 0.228 Uiso 1 1 calc R U
C512 C 0.8455(8) 0.5031(4) 0.2980(4) 0.122(2) Uani 1 1 d . .
H51A H 0.8362 0.4880 0.3367 0.184 Uiso 1 1 calc R U
H51B H 0.9691 0.5097 0.2885 0.184 Uiso 1 1 calc R U
H51C H 0.7946 0.4704 0.2730 0.184 Uiso 1 1 calc R U
C513 C 0.8028(13) 0.6151(6) 0.3399(6) 0.187(5) Uani 1 1 d . .
H51D H 0.7227 0.6522 0.3425 0.281 Uiso 1 1 calc R U
H51E H 0.9219 0.6308 0.3325 0.281 Uiso 1 1 calc R U
H51F H 0.8012 0.5908 0.3751 0.281 Uiso 1 1 calc R U
C711 C 0.565(3) 0.6004(7) 0.6640(6) 0.224(8) Uani 1 1 d . .
H71G H 0.4894 0.5643 0.6521 0.337 Uiso 1 1 calc R U
H71H H 0.5254 0.6163 0.7005 0.337 Uiso 1 1 calc R U
H71I H 0.6861 0.5853 0.6667 0.337 Uiso 1 1 calc R U
C712 C 0.675(3) 0.7141(8) 0.6416(8) 0.274(10) Uani 1 1 d . .
H71D H 0.7883 0.6972 0.6539 0.411 Uiso 1 1 calc R U
H71E H 0.6177 0.7370 0.6726 0.411 Uiso 1 1 calc R U
H71F H 0.6920 0.7444 0.6105 0.411 Uiso 1 1 calc R U
C713 C 0.363(2) 0.6777(8) 0.6187(6) 0.205(6) Uani 1 1 d . .
H71A H 0.3439 0.7017 0.5838 0.308 Uiso 1 1 calc R U
H71B H 0.3374 0.7062 0.6505 0.308 Uiso 1 1 calc R U
H71C H 0.2850 0.6398 0.6198 0.308 Uiso 1 1 calc R U
Si5 Si 0.49783(17) 0.55246(7) 0.29789(8) 0.0886(5) Uani 1 1 d . .
Si7 Si 0.6315(3) 0.62717(9) 0.54896(11) 0.1197(7) Uani 1 1 d . .
O5 O 0.4779(4) 0.51351(14) 0.35882(17) 0.0781(9) Uani 1 1 d . .
O7 O 0.5063(5) 0.56253(17) 0.53579(18) 0.0947(11) Uani 1 1 d . .
O9 O 0.5588(6) 0.2568(2) 0.51997(19) 0.1046(12) Uani 1 1 d . .

loop_
_atom_site_aniso_label
_atom_site_aniso_U_11
_atom_site_aniso_U_22
_atom_site_aniso_U_33
_atom_site_aniso_U_23
_atom_site_aniso_U_13
_atom_site_aniso_U_12
C1 0.0576(19) 0.062(2) 0.089(3) 0.010(2) 0.000(2) 0.0020(15)
C2 0.063(2) 0.063(2) 0.095(3) 0.007(2) -0.001(2) -0.0030(17)
C3 0.075(2) 0.067(2) 0.101(4) 0.000(3) -0.006(3) -0.0021(19)
C4A 0.0523(18) 0.062(2) 0.090(3) 0.007(2) -0.001(2) 0.0005(15)
C4 0.067(2) 0.073(2) 0.091(4) 0.007(2) -0.008(2) -0.0007(18)
C5 0.058(2) 0.061(2) 0.093(3) 0.011(2) 0.006(2) 0.0048(15)
C7 0.074(2) 0.070(2) 0.094(3) -0.006(2) 0.009(3) -0.004(2)
C6 0.075(2) 0.064(2) 0.106(4) 0.004(3) 0.008(3) 0.0058(19)
C8 0.068(2) 0.068(2) 0.083(3) 0.005(2) 0.004(2) -0.0008(18)
C8A 0.0546(19) 0.0595(19) 0.091(3) 0.011(2) 0.005(2) 0.0029(14)
C9 0.077(3) 0.074(2) 0.092(4) 0.001(3) 0.000(3) 0.016(2)
C10 0.122(4) 0.094(3) 0.107(5) -0.013(4) -0.021(4) -0.001(3)
C11 0.056(2) 0.084(3) 0.109(4) 0.015(3) 0.006(2) 0.0007(18)
C12 0.093(3) 0.090(3) 0.103(4) -0.005(3) -0.017(3) 0.001(3)
C13 0.076(2) 0.080(3) 0.086(3) -0.003(3) 0.004(2) 0.001(2)
C14 0.091(3) 0.086(3) 0.094(4) -0.014(3) -0.010(3) 0.017(2)
C15 0.143(5) 0.076(3) 0.121(5) 0.004(3) -0.005(4) 0.015(3)
C16 0.086(3) 0.102(4) 0.143(6) -0.004(4) 0.030(4) -0.011(3)
C17 0.107(4) 0.134(5) 0.120(5) -0.036(5) -0.010(4) 0.047(4)
C51 0.073(3) 0.096(3) 0.138(6) 0.025(4) 0.014(3) -0.006(2)
C52 0.108(4) 0.121(5) 0.206(10) 0.067(6) 0.033(6) 0.043(4)
C53 0.135(6) 0.182(8) 0.116(6) 0.029(6) -0.023(5) -0.050(6)
C71 0.208(10) 0.097(4) 0.140(7) -0.020(5) -0.043(7) 0.013(5)
C72 0.099(6) 0.229(12) 0.40(2) -0.137(15) 0.002(9) -0.033(7)
C73 0.205(10) 0.106(5) 0.199(10) -0.005(6) 0.003(8) -0.051(6)
C511 0.109(5) 0.169(7) 0.179(9) 0.093(7) 0.038(5) -0.004(5)
C512 0.078(3) 0.130(5) 0.159(7) 0.034(5) 0.012(4) 0.026(3)
C513 0.115(6) 0.171(8) 0.275(14) -0.072(9) 0.032(7) -0.070(6)
C711 0.34(2) 0.193(12) 0.138(9) -0.012(9) -0.035(12) 0.035(14)
C712 0.39(3) 0.203(13) 0.233(15) -0.117(12) -0.099(17) -0.042(14)
C713 0.215(12) 0.228(13) 0.172(11) -0.041(10) 0.017(10) 0.084(11)
Si5 0.0682(6) 0.0864(8) 0.1112(12) 0.0281(8) 0.0063(7) 0.0048(6)
Si7 0.1112(12) 0.0917(10) 0.156(2) -0.0282(12) -0.0075(12) -0.0115(9)
O5 0.0628(14) 0.0690(15) 0.103(2) 0.0161(16) 0.0072(17) 0.0015(12)
O7 0.099(2) 0.0782(17) 0.106(3) -0.0142(19) 0.005(2) -0.0045(18)
O9 0.117(3) 0.091(2) 0.106(3) 0.022(2) -0.003(2) 0.028(2)

loop_
_atom_type_symbol
_atom_type_description
_atom_type_scat_dispersion_real
_atom_type_scat_dispersion_imag
_atom_type_scat_source
C C 0.0181 0.0091 'International Tables Vol C Tables 4.2.6.8 and 6.1.1.4'
H H 0.0000 0.0000 'International Tables Vol C Tables 4.2.6.8 and 6.1.1.4'
O O 0.0492 0.0322 'International Tables Vol C Tables 4.2.6.8 and 6.1.1.4'
Si Si 0.2541 0.3302 'International Tables Vol C Tables 4.2.6.8 and 6.1.1.4'

loop_
_geom_angle_atom_site_label_1
_geom_angle_atom_site_label_2
_geom_angle_atom_site_label_3
_geom_angle
C9 C1 C8A 116.7(4)
C9 C1 C2 104.8(4)
C8A C1 C2 113.2(4)
C9 C1 H1 107.2
C8A C1 H1 107.2
C2 C1 H1 107.2
C3 C2 C13 110.2(4)
C3 C2 C1 113.4(4)
C13 C2 C1 114.4(4)
C3 C2 H2 106.0
C13 C2 H2 106.0
C1 C2 H2 106.0
C4 C3 C10 121.6(5)
C4 C3 C2 122.2(5)
C10 C3 C2 116.1(4)
C4 C4A C5 109.4(4)
C4 C4A C11 106.7(4)
C5 C4A C11 108.4(3)
C4 C4A C8A 110.9(3)
C5 C4A C8A 107.9(3)
C11 C4A C8A 113.4(4)
C3 C4 C4A 125.6(5)
C3 C4 H4 117.2
C4A C4 H4 117.2
O5 C5 C6 109.0(4)
O5 C5 C4A 110.2(3)
C6 C5 C4A 111.6(4)
O5 C5 H5 108.7
C6 C5 H5 108.7
C4A C5 H5 108.7
O7 C7 C6 109.0(4)
O7 C7 C8 109.8(4)
C6 C7 C8 113.0(4)
O7 C7 H7 108.3
C6 C7 H7 108.3
C8 C7 H7 108.3
C5 C6 C7 112.4(4)
C5 C6 H6A 109.1
C7 C6 H6A 109.1
C5 C6 H6B 109.1
C7 C6 H6B 109.1
H6A C6 H6B 107.9
C12 C8 C8A 115.3(4)
C12 C8 C7 108.3(4)
C8A C8 C7 109.5(4)
C12 C8 H8 107.9
C8A C8 H8 107.9
C7 C8 H8 107.9
C8 C8A C1 116.2(4)
C8 C8A C4A 111.4(3)
C1 C8A C4A 107.9(3)
C8 C8A H8A 107.0
C1 C8A H8A 107.0
C4A C8A H8A 107.0
O9 C9 C1 123.5(5)
O9 C9 H9 118.2
C1 C9 H9 118.2
C3 C10 H10A 109.5
C3 C10 H10B 109.5
H10A C10 H10B 109.5
C3 C10 H10C 109.5
H10A C10 H10C 109.5
H10B C10 H10C 109.5
C4A C11 H11A 109.5
C4A C11 H11B 109.5
H11A C11 H11B 109.5
C4A C11 H11C 109.5
H11A C11 H11C 109.5
H11B C11 H11C 109.5
C8 C12 H12A 109.5
C8 C12 H12B 109.5
H12A C12 H12B 109.5
C8 C12 H12C 109.5
H12A C12 H12C 109.5
H12B C12 H12C 109.5
C14 C13 C16 121.7(5)
C14 C13 C2 121.8(5)
C16 C13 C2 116.4(4)
C13 C14 C17 121.2(6)
C13 C14 C15 124.5(5)
C17 C14 C15 114.2(6)
C14 C15 H15A 109.5
C14 C15 H15B 109.5
H15A C15 H15B 109.5
C14 C15 H15C 109.5
H15A C15 H15C 109.5
H15B C15 H15C 109.5
C13 C16 H16A 109.5
C13 C16 H16B 109.5
H16A C16 H16B 109.5
C13 C16 H16C 109.5
H16A C16 H16C 109.5
H16B C16 H16C 109.5
C14 C17 H17A 109.5
C14 C17 H17B 109.5
H17A C17 H17B 109.5
C14 C17 H17C 109.5
H17A C17 H17C 109.5
H17B C17 H17C 109.5
C511 C51 C513 113.7(7)
C511 C51 C512 107.5(7)
C513 C51 C512 107.3(8)
C511 C51 Si5 110.1(5)
C513 C51 Si5 109.4(5)
C512 C51 Si5 108.6(4)
Si5 C52 H52A 109.5
Si5 C52 H52B 109.5
H52A C52 H52B 109.5
Si5 C52 H52C 109.5
H52A C52 H52C 109.5
H52B C52 H52C 109.5
Si5 C53 H53A 109.5
Si5 C53 H53B 109.5
H53A C53 H53B 109.5
Si5 C53 H53C 109.5
H53A C53 H53C 109.5
H53B C53 H53C 109.5
C711 C71 C713 108.2(13)
C711 C71 C712 109.3(11)
C713 C71 C712 109.5(12)
C711 C71 Si7 111.5(7)
C713 C71 Si7 110.0(8)
C712 C71 Si7 108.4(11)
Si7 C72 H72A 109.5
Si7 C72 H72B 109.5
H72A C72 H72B 109.5
Si7 C72 H72C 109.5
H72A C72 H72C 109.5
H72B C72 H72C 109.5
Si7 C73 H73A 109.5
Si7 C73 H73B 109.5
H73A C73 H73B 109.5
Si7 C73 H73C 109.5
H73A C73 H73C 109.5
H73B C73 H73C 109.5
C51 C511 H51G 109.5
C51 C511 H51H 109.5
H51G C511 H51H 109.5
C51 C511 H51I 109.5
H51G C511 H51I 109.5
H51H C511 H51I 109.5
C51 C512 H51A 109.5
C51 C512 H51B 109.5
H51A C512 H51B 109.5
C51 C512 H51C 109.5
H51A C512 H51C 109.5
H51B C512 H51C 109.5
C51 C513 H51D 109.5
C51 C513 H51E 109.5
H51D C513 H51E 109.5
C51 C513 H51F 109.5
H51D C513 H51F 109.5
H51E C513 H51F 109.5
C71 C711 H71G 109.5
C71 C711 H71H 109.5
H71G C711 H71H 109.5
C71 C711 H71I 109.5
H71G C711 H71I 109.5
H71H C711 H71I 109.5
C71 C712 H71D 109.5
C71 C712 H71E 109.5
H71D C712 H71E 109.5
C71 C712 H71F 109.5
H71D C712 H71F 109.5
H71E C712 H71F 109.5
C71 C713 H71A 109.5
C71 C713 H71B 109.5
H71A C713 H71B 109.5
C71 C713 H71C 109.5
H71A C713 H71C 109.5
H71B C713 H71C 109.5
O5 Si5 C53 110.5(3)
O5 Si5 C52 110.6(3)
C53 Si5 C52 109.6(5)
O5 Si5 C51 104.4(3)
C53 Si5 C51 112.0(4)
C52 Si5 C51 109.7(3)
O7 Si7 C73 111.2(4)
O7 Si7 C72 109.0(4)
C73 Si7 C72 109.5(8)
O7 Si7 C71 103.3(4)
C73 Si7 C71 109.0(5)
C72 Si7 C71 114.7(7)
C5 O5 Si5 128.6(3)
C7 O7 Si7 127.5(3)

loop_
_geom_bond_atom_site_label_1
_geom_bond_atom_site_label_2
_geom_bond_distance
C1 C9 1.502(7)
C1 C8A 1.545(5)
C1 C2 1.554(7)
C1 H1 0.9800
C2 C3 1.515(7)
C2 C13 1.534(7)
C2 H2 0.9800
C3 C4 1.314(7)
C3 C10 1.502(9)
C4A C4 1.492(8)
C4A C5 1.536(6)
C4A C11 1.544(6)
C4A C8A 1.563(6)
C4 H4 0.9300
C5 O5 1.425(6)
C5 C6 1.509(8)
C5 H5 0.9800
C7 O7 1.419(6)
C7 C6 1.530(8)
C7 C8 1.538(6)
C7 H7 0.9800
C6 H6A 0.9700
C6 H6B 0.9700
C8 C12 1.531(7)
C8 C8A 1.532(7)
C8 H8 0.9800
C8A H8A 0.9800
C9 O9 1.205(6)
C9 H9 0.9300
C10 H10A 0.9600
C10 H10B 0.9600
C10 H10C 0.9600
C11 H11A 0.9600
C11 H11B 0.9600
C11 H11C 0.9600
C12 H12A 0.9600
C12 H12B 0.9600
C12 H12C 0.9600
C13 C14 1.349(7)
C13 C16 1.498(8)
C14 C17 1.502(8)
C14 C15 1.506(9)
C15 H15A 0.9600
C15 H15B 0.9600
C15 H15C 0.9600
C16 H16A 0.9600
C16 H16B 0.9600
C16 H16C 0.9600
C17 H17A 0.9600
C17 H17B 0.9600
C17 H17C 0.9600
C51 C511 1.529(11)
C51 C513 1.530(13)
C51 C512 1.544(8)
C51 Si5 1.871(5)
C52 Si5 1.866(7)
C52 H52A 0.9600
C52 H52B 0.9600
C52 H52C 0.9600
C53 Si5 1.841(9)
C53 H53A 0.9600
C53 H53B 0.9600
C53 H53C 0.9600
C71 C711 1.483(16)
C71 C713 1.495(16)
C71 C712 1.565(17)
C71 Si7 1.889(11)
C72 Si7 1.858(11)
C72 H72A 0.9600
C72 H72B 0.9600
C72 H72C 0.9600
C73 Si7 1.853(11)
C73 H73A 0.9600
C73 H73B 0.9600
C73 H73C 0.9600
C511 H51G 0.9600
C511 H51H 0.9600
C511 H51I 0.9600
C512 H51A 0.9600
C512 H51B 0.9600
C512 H51C 0.9600
C513 H51D 0.9600
C513 H51E 0.9600
C513 H51F 0.9600
C711 H71G 0.9600
C711 H71H 0.9600
C711 H71I 0.9600
C712 H71D 0.9600
C712 H71E 0.9600
C712 H71F 0.9600
C713 H71A 0.9600
C713 H71B 0.9600
C713 H71C 0.9600
Si5 O5 1.637(4)
Si7 O7 1.631(4)

loop_
_geom_torsion_atom_site_label_1
_geom_torsion_atom_site_label_2
_geom_torsion_atom_site_label_3
_geom_torsion_atom_site_label_4
_geom_torsion
C9 C1 C2 C3 -163.4(4)
C8A C1 C2 C3 -35.1(5)
C9 C1 C2 C13 -35.8(5)
C8A C1 C2 C13 92.5(4)
C13 C2 C3 C4 -124.3(5)
C1 C2 C3 C4 5.4(6)
C13 C2 C3 C10 58.0(6)
C1 C2 C3 C10 -172.3(5)
C10 C3 C4 C4A 176.9(5)
C2 C3 C4 C4A -0.6(8)
C5 C4A C4 C3 143.6(5)
C11 C4A C4 C3 -99.3(5)
C8A C4A C4 C3 24.7(6)
C4 C4A C5 O5 -57.9(5)
C11 C4A C5 O5 -173.9(4)
C8A C4A C5 O5 63.0(5)
C4 C4A C5 C6 -179.1(3)
C11 C4A C5 C6 64.9(5)
C8A C4A C5 C6 -58.3(5)
O5 C5 C6 C7 -66.8(5)
C4A C5 C6 C7 55.1(5)
O7 C7 C6 C5 -174.4(4)
C8 C7 C6 C5 -52.0(6)
O7 C7 C8 C12 -59.1(5)
C6 C7 C8 C12 179.0(4)
O7 C7 C8 C8A 174.6(3)
C6 C7 C8 C8A 52.7(5)
C12 C8 C8A C1 56.1(5)
C7 C8 C8A C1 178.4(3)
C12 C8 C8A C4A -179.8(4)
C7 C8 C8A C4A -57.6(5)
C9 C1 C8A C8 -54.5(6)
C2 C1 C8A C8 -176.4(3)
C9 C1 C8A C4A 179.6(4)
C2 C1 C8A C4A 57.8(5)
C4 C4A C8A C8 -179.7(4)
C5 C4A C8A C8 60.4(5)
C11 C4A C8A C8 -59.7(5)
C4 C4A C8A C1 -51.0(5)
C5 C4A C8A C1 -170.9(4)
C11 C4A C8A C1 69.0(5)
C8A C1 C9 O9 137.0(5)
C2 C1 C9 O9 -96.8(6)
C3 C2 C13 C14 -127.2(6)
C1 C2 C13 C14 103.6(6)
C3 C2 C13 C16 52.9(7)
C1 C2 C13 C16 -76.3(6)
C16 C13 C14 C17 0.9(10)
C2 C13 C14 C17 -179.1(6)
C16 C13 C14 C15 179.4(6)
C2 C13 C14 C15 -0.5(9)
C511 C51 Si5 O5 171.7(5)
C513 C51 Si5 O5 -62.7(7)
C512 C51 Si5 O5 54.2(6)
C511 C51 Si5 C53 52.1(7)
C513 C51 Si5 C53 177.8(7)
C512 C51 Si5 C53 -65.3(7)
C511 C51 Si5 C52 -69.8(7)
C513 C51 Si5 C52 55.8(8)
C512 C51 Si5 C52 172.7(6)
C711 C71 Si7 O7 55.3(11)
C713 C71 Si7 O7 -64.7(9)
C712 C71 Si7 O7 175.6(9)
C711 C71 Si7 C73 173.6(11)
C713 C71 Si7 C73 53.6(10)
C712 C71 Si7 C73 -66.1(10)
C711 C71 Si7 C72 -63.3(13)
C713 C71 Si7 C72 176.7(9)
C712 C71 Si7 C72 57.0(11)
C6 C5 O5 Si5 -107.8(4)
C4A C5 O5 Si5 129.5(4)
C53 Si5 O5 C5 -82.1(5)
C52 Si5 O5 C5 39.4(5)
C51 Si5 O5 C5 157.3(4)
C6 C7 O7 Si7 -94.7(5)
C8 C7 O7 Si7 141.0(4)
C73 Si7 O7 C7 59.2(6)
C72 Si7 O7 C7 -61.6(8)
C71 Si7 O7 C7 176.0(5)
